data_8100763
loop_
_publ_author_name
'Hauss\"uhl, Eiken'
'Hauss\"uhl, Siegfried'
'Tillmanns, E.'

_publ_section_title
;
Crystal structure of bis(aminoguanidinium) bis(nitrilotriacetato)zirconate, 
[(NH~2~)~2~CNHNH~2~]~2~Zr[N(CH~2~COO)~3~]~2~
;
_journal_issue 4
_journal_name_full 'Zeitschrift f\"ur Kristallographie - New Crystal Structures'
_journal_page_first 531
_journal_page_last 532
_journal_volume 217
_journal_year 2002
_chemical_formula_structural '((NH2)2 CNH NH2)2 Zr(N(CH2 COO)3)2 '
_chemical_formula_sum 'C14 H26 N10 O12 Zr'
_chemical_formula_weight 617.67
_space_group_IT_number 4
_symmetry_cell_setting monoclinic
_symmetry_space_group_name_Hall 'P 2yb'
_symmetry_space_group_name_H-M 'P 1 21 1'
_cell_angle_alpha 90.00
_cell_angle_beta 92.95(3)
_cell_angle_gamma 90.00
_cell_formula_units_Z 2
_cell_length_a 9.995(2)
_cell_length_b 10.554(2)
_cell_length_c 11.196(2)
_cell_measurement_temperature 293(2)
_cell_volume 1179.5(4)
_diffrn_ambient_temperature 293(2)
_exptl_crystal_density_diffrn 1.739
_cod_original_sg_symbol_H-M 'P 21'
_cod_database_code 8100763

loop_
_symmetry_equiv_pos_as_xyz
'x, y, z'
'-x, y+1/2, -z'

loop_
_atom_site_label
_atom_site_type_symbol
_atom_site_fract_x
_atom_site_fract_y
_atom_site_fract_z
_atom_site_U_iso_or_equiv
_atom_site_adp_type
_atom_site_occupancy
_atom_site_symmetry_multiplicity
_atom_site_Wyckoff_symbol
_atom_site_calc_flag
_atom_site_refinement_flags
_atom_site_disorder_assembly
_atom_site_disorder_group
Zr1 Zr 0.462780(9) 0.500000(10) 0.249355(8) 0.01748(3) Uani 1 2 a d . . .
N1 N 0.59807(11) 0.34376(11) 0.36686(10) 0.0215(2) Uani 1 2 a d . . .
N2 N 0.52507(11) 0.68526(11) 0.12930(9) 0.0215(2) Uani 1 2 a d . . .
N31 N -0.07238(16) 0.5957(2) 0.55628(17) 0.0543(5) Uani 1 2 a d . . .
N32 N 0.0974(3) 0.5954(3) 0.4286(2) 0.0776(7) Uani 1 2 a d D . .
N33 N 0.12993(15) 0.5085(2) 0.61566(17) 0.0532(4) Uani 1 2 a d D . .
N34 N 0.0769(2) 0.4772(2) 0.72572(18) 0.0587(5) Uani 1 2 a d . . .
N41 N -0.15948(17) 0.55879(18) -0.07804(19) 0.0483(4) Uani 1 2 a d . . .
N42 N -0.0885(2) 0.7502(3) -0.1452(3) 0.0875(10) Uani 1 2 a d D . .
N43 N 0.03032(18) 0.6517(2) 0.0034(2) 0.0646(6) Uani 1 2 a d D . .
N44 N 0.0587(3) 0.5449(3) 0.0705(4) 0.1101(15) Uani 1 2 a d D . .
C3 C 0.05161(18) 0.56660(19) 0.53282(17) 0.0426(4) Uani 1 2 a d . . .
C4 C -0.07240(16) 0.65208(17) -0.07431(18) 0.0415(4) Uani 1 2 a d . . .
C11 C 0.73603(15) 0.34956(16) 0.32516(15) 0.0294(3) Uani 1 2 a d . . .
C12 C 0.59014(15) 0.37636(14) 0.49468(12) 0.0273(3) Uani 1 2 a d . . .
C13 C 0.54125(15) 0.21583(13) 0.34408(14) 0.0287(3) Uani 1 2 a d . . .
C14 C 0.73189(14) 0.37912(13) 0.19218(13) 0.0268(3) Uani 1 2 a d . . .
C15 C 0.44998(15) 0.42430(12) 0.51724(12) 0.0243(2) Uani 1 2 a d . . .
C16 C 0.39681(15) 0.21849(13) 0.29594(13) 0.0285(3) Uani 1 2 a d . . .
C21 C 0.66575(14) 0.72054(14) 0.16305(13) 0.0285(3) Uani 1 2 a d . . .
C22 C 0.50805(15) 0.64875(14) 0.00140(12) 0.0262(3) Uani 1 2 a d . . .
C23 C 0.43199(16) 0.79064(13) 0.15521(13) 0.0271(3) Uani 1 2 a d . . .
C24 C 0.70467(16) 0.67586(14) 0.28860(14) 0.0275(3) Uani 1 2 a d . . .
C25 C 0.38742(14) 0.56277(13) -0.01714(11) 0.0254(2) Uani 1 2 a d . . .
C26 C 0.30270(15) 0.74420(13) 0.20400(13) 0.0278(3) Uani 1 2 a d . . .
O14A O 0.82933(12) 0.35978(14) 0.13312(12) 0.0465(3) Uani 1 2 a d . . .
O14B O 0.62181(10) 0.42814(10) 0.14845(9) 0.02615(19) Uani 1 2 a d . . .
O15A O 0.40084(12) 0.41128(11) 0.61420(9) 0.0346(2) Uani 1 2 a d . . .
O15B O 0.39189(10) 0.48534(12) 0.42872(8) 0.0292(2) Uani 1 2 a d . . .
O16A O 0.32654(14) 0.12445(13) 0.30329(13) 0.0481(3) Uani 1 2 a d . . .
O16B O 0.35971(11) 0.32104(10) 0.24077(10) 0.0302(2) Uani 1 2 a d . . .
O24A O 0.81615(13) 0.70169(13) 0.33336(13) 0.0426(3) Uani 1 2 a d . . .
O24B O 0.61738(11) 0.60829(10) 0.34058(9) 0.0281(2) Uani 1 2 a d . . .
O25A O 0.32440(13) 0.55977(13) -0.11388(10) 0.0416(3) Uani 1 2 a d . . .
O25B O 0.36132(9) 0.49284(14) 0.07308(8) 0.02991(19) Uani 1 2 a d . . .
O26A O 0.19873(14) 0.80283(14) 0.18867(15) 0.0525(4) Uani 1 2 a d . . .
O26B O 0.31376(11) 0.64091(10) 0.26685(10) 0.0316(2) Uani 1 2 a d . . .
H11A H 0.787(3) 0.276(2) 0.343(2) 0.042(6) Uiso 1 2 a d . . .
H11B H 0.784(2) 0.424(2) 0.3737(18) 0.038(5) Uiso 1 2 a d . . .
H12A H 0.6499(19) 0.4504(19) 0.5149(17) 0.033(5) Uiso 1 2 a d . . .
H12B H 0.614(2) 0.304(2) 0.5447(19) 0.041(5) Uiso 1 2 a d . . .
H13A H 0.5890(19) 0.1741(19) 0.2880(17) 0.028(4) Uiso 1 2 a d . . .
H13B H 0.553(2) 0.162(2) 0.414(2) 0.040(5) Uiso 1 2 a d . . .
H21A H 0.6826(19) 0.8141(19) 0.1551(17) 0.031(5) Uiso 1 2 a d . . .
H21B H 0.727(2) 0.679(2) 0.1065(19) 0.040(5) Uiso 1 2 a d . . .
H22A H 0.5850(19) 0.5974(19) -0.0178(17) 0.030(4) Uiso 1 2 a d . . .
H22B H 0.5035(17) 0.7267(18) -0.0504(16) 0.027(4) Uiso 1 2 a d . . .
H23A H 0.4139(19) 0.843(2) 0.0853(17) 0.032(5) Uiso 1 2 a d . . .
H23B H 0.4713(19) 0.841(2) 0.2136(19) 0.037(5) Uiso 1 2 a d . . .
H31A H -0.090(3) 0.587(3) 0.632(2) 0.061(7) Uiso 1 2 a d . . .
H31B H -0.118(2) 0.631(3) 0.501(2) 0.055(7) Uiso 1 2 a d . . .
H32A H 0.054(2) 0.638(2) 0.384(2) 0.043(7) Uiso 1 2 a d . . .
H32B H 0.179(3) 0.584(3) 0.410(3) 0.082(9) Uiso 1 2 a d D . .
H33A H 0.201(3) 0.479(3) 0.600(3) 0.080(9) Uiso 1 2 a d D . .
H34A H 0.077(3) 0.385(3) 0.724(3) 0.083(9) Uiso 1 2 a d . . .
H34B H 0.143(3) 0.516(4) 0.780(3) 0.080(8) Uiso 1 2 a d . . .
H41A H -0.1339(19) 0.491(3) -0.0403(17) 0.033(5) Uiso 1 2 a d . . .
H41B H -0.208(3) 0.558(3) -0.146(3) 0.065(8) Uiso 1 2 a d . . .
H42A H -0.154(3) 0.765(3) -0.187(3) 0.085 Uiso 1 2 a d . . .
H42B H -0.028(3) 0.799(3) -0.158(3) 0.083(10) Uiso 1 2 a d D . .
H43A H 0.076(3) 0.708(3) 0.009(3) 0.083(10) Uiso 1 2 a d D . .
H44A H 0.011(4) 0.568(4) 0.122(3) 0.095(14) Uiso 1 2 a d D . .
H44B H 0.134(4) 0.529(4) 0.065(3) 0.109(13) Uiso 1 2 a d D . .

loop_
_atom_site_aniso_label
_atom_site_aniso_U_11
_atom_site_aniso_U_22
_atom_site_aniso_U_33
_atom_site_aniso_U_23
_atom_site_aniso_U_13
_atom_site_aniso_U_12
Zr1 0.01920(5) 0.01699(5) 0.01629(5) 0.00207(5) 0.00136(3) 0.00160(5)
N1 0.0227(5) 0.0206(5) 0.0212(5) 0.0006(4) 0.0014(4) 0.0022(4)
N2 0.0233(5) 0.0223(5) 0.0186(5) 0.0012(4) -0.0006(4) -0.0018(4)
N31 0.0320(8) 0.0918(15) 0.0393(9) 0.0088(9) 0.0034(6) 0.0199(8)
N32 0.0592(14) 0.114(2) 0.0622(14) 0.0090(14) 0.0278(11) 0.0098(14)
N33 0.0326(6) 0.0567(10) 0.0692(10) -0.0145(11) -0.0065(6) 0.0138(10)
N34 0.0678(11) 0.0532(14) 0.0529(10) 0.0035(8) -0.0189(8) 0.0051(9)
N41 0.0328(8) 0.0477(10) 0.0648(12) -0.0104(9) 0.0072(7) -0.0137(7)
N42 0.0400(10) 0.0820(16) 0.138(3) 0.0482(16) -0.0262(13) -0.0286(11)
N43 0.0353(8) 0.0532(11) 0.1029(16) 0.0142(10) -0.0195(10) -0.0120(8)
N44 0.0344(10) 0.111(3) 0.182(4) 0.087(3) -0.0210(16) -0.0122(12)
C3 0.0322(8) 0.0471(10) 0.0488(10) -0.0066(8) 0.0062(7) 0.0039(7)
C4 0.0254(7) 0.0393(9) 0.0598(11) -0.0072(8) 0.0035(7) -0.0058(6)
C11 0.0235(7) 0.0321(7) 0.0326(8) 0.0066(6) 0.0019(6) 0.0065(6)
C12 0.0340(7) 0.0281(6) 0.0196(6) 0.0019(5) -0.0023(5) 0.0060(5)
C13 0.0375(7) 0.0175(6) 0.0308(7) 0.0014(5) -0.0009(6) 0.0024(5)
C14 0.0247(6) 0.0233(6) 0.0330(7) 0.0021(5) 0.0067(5) 0.0022(5)
C15 0.0341(7) 0.0181(5) 0.0209(5) 0.0009(4) 0.0025(5) 0.0011(5)
C16 0.0347(7) 0.0257(6) 0.0253(6) 0.0013(5) 0.0045(5) -0.0047(5)
C21 0.0265(6) 0.0306(7) 0.0279(7) 0.0047(5) -0.0030(5) -0.0072(5)
C22 0.0323(7) 0.0294(6) 0.0169(5) 0.0024(5) 0.0020(5) -0.0029(5)
C23 0.0354(7) 0.0203(6) 0.0255(6) 0.0018(5) -0.0010(5) 0.0018(5)
C24 0.0313(7) 0.0217(6) 0.0289(7) 0.0009(5) -0.0049(6) -0.0009(5)
C25 0.0293(6) 0.0270(6) 0.0195(6) -0.0011(5) -0.0015(5) 0.0017(5)
C26 0.0319(7) 0.0242(6) 0.0271(6) 0.0034(5) 0.0006(5) 0.0084(5)
O14A 0.0320(6) 0.0600(8) 0.0489(7) 0.0114(6) 0.0166(5) 0.0139(6)
O14B 0.0266(5) 0.0290(5) 0.0233(4) 0.0014(4) 0.0047(4) 0.0049(4)
O15A 0.0454(6) 0.0362(5) 0.0230(5) 0.0080(4) 0.0089(4) 0.0059(5)
O15B 0.0338(4) 0.0325(6) 0.0217(4) 0.0071(4) 0.0067(3) 0.0110(5)
O16A 0.0489(7) 0.0352(6) 0.0595(8) 0.0137(6) -0.0030(6) -0.0181(6)
O16B 0.0308(5) 0.0254(5) 0.0338(6) 0.0059(4) -0.0035(4) -0.0051(4)
O24A 0.0342(6) 0.0465(7) 0.0453(7) 0.0083(5) -0.0154(5) -0.0087(5)
O24B 0.0367(5) 0.0244(5) 0.0226(5) 0.0027(4) -0.0046(4) -0.0038(4)
O25A 0.0491(7) 0.0500(7) 0.0241(5) 0.0041(5) -0.0131(5) -0.0100(6)
O25B 0.0316(4) 0.0328(5) 0.0246(4) 0.0054(5) -0.0054(3) -0.0075(6)
O26A 0.0393(7) 0.0439(7) 0.0747(10) 0.0219(7) 0.0073(7) 0.0181(6)
O26B 0.0313(5) 0.0305(5) 0.0337(5) 0.0118(4) 0.0099(4) 0.0119(4)

loop_
_geom_bond_atom_site_label_1
_geom_bond_atom_site_label_2
_geom_bond_distance
_geom_bond_site_symmetry_2
_geom_bond_publ_flag
Zr1 O26B 2.1210(10) . ?
Zr1 O14B 2.1361(11) . ?
Zr1 O24B 2.1388(11) . ?
Zr1 O16B 2.1512(11) . ?
Zr1 O15B 2.1691(10) . ?
Zr1 O25B 2.1732(10) . ?
Zr1 N1 2.4689(12) . ?
Zr1 N2 2.4705(12) . ?
N1 C12 1.4780(18) . ?
N1 C11 1.4796(19) . ?
N1 C13 1.4818(18) . ?
N2 C22 1.4841(17) . ?
N2 C21 1.4846(18) . ?
N2 C23 1.4881(18) . ?
N31 C3 1.316(2) . ?
N31 H31A 0.88(3) . ?
N31 H31B 0.84(3) . ?
N32 C3 1.311(3) . ?
N32 H32A 0.79(2) . ?
N32 H32B 0.86(3) . ?
N33 C3 1.332(3) . ?
N33 N34 1.406(3) . ?
N33 H33A 0.80(3) . ?
N34 H34A 0.98(4) . ?
N34 H34B 0.97(3) . ?
N41 C4 1.313(2) . ?
N41 H41A 0.86(3) . ?
N41 H41B 0.88(3) . ?
N42 C4 1.310(3) . ?
N42 H42A 0.80(3) . ?
N42 H42B 0.81(3) . ?
N43 C4 1.311(3) . ?
N43 N44 1.376(3) . ?
N43 H43A 0.75(3) . ?
N44 H44A 0.81(4) . ?
N44 H44B 0.78(3) . ?
C11 C14 1.520(2) . ?
C11 H11A 0.94(3) . ?
C11 H11B 1.06(2) . ?
C12 C15 1.523(2) . ?
C12 H12A 1.00(2) . ?
C12 H12B 0.97(2) . ?
C13 C16 1.515(2) . ?
C13 H13A 0.92(2) . ?
C13 H13B 0.97(2) . ?
C14 O14A 1.2222(18) . ?
C14 O14B 1.2893(17) . ?
C15 O15A 1.2221(17) . ?
C15 O15B 1.2943(17) . ?
C16 O16A 1.2211(18) . ?
C16 O16B 1.2910(18) . ?
C21 C24 1.514(2) . ?
C21 H21A 1.01(2) . ?
C21 H21B 1.00(2) . ?
C22 C25 1.515(2) . ?
C22 H22A 0.974(19) . ?
C22 H22B 1.007(19) . ?
C23 C26 1.510(2) . ?
C23 H23A 0.97(2) . ?
C23 H23B 0.92(2) . ?
C24 O24A 1.229(2) . ?
C24 O24B 1.2887(19) . ?
C25 O25A 1.2250(17) . ?
C25 O25B 1.2884(17) . ?
C26 O26A 1.2140(19) . ?
C26 O26B 1.2991(17) . ?
